data_4331514
loop_
_publ_author_name
'Adams, Richard D.'
'Smith, Jack L.'

_publ_section_title
;
 Rhodium Cluster Complexes Containing Bridging Phenylgermanium Ligands
;
_journal_issue 12
_journal_name_full 'Inorganic Chemistry'
_journal_page_first 4276
_journal_page_last 4281
_journal_paper_doi 10.1021/ic050372e
_journal_volume 44
_journal_year 2005
_chemical_formula_moiety 'C48 H35 Ge4 O6 Rh3'
_chemical_formula_sum 'C48 H35 Ge4 O6 Rh3'
_chemical_formula_weight 1306.85
_chemical_name_systematic
; 
 ? 
;
_space_group_IT_number 2
_symmetry_cell_setting triclinic
_symmetry_space_group_name_Hall '-P 1'
_symmetry_space_group_name_H-M 'P -1'
_atom_sites_solution_hydrogens geom
_atom_sites_solution_primary direct
_atom_sites_solution_secondary difmap
_audit_creation_method SHELXL-97
_cell_angle_alpha 98.147(2)
_cell_angle_beta 94.135(2)
_cell_angle_gamma 113.940(2)
_cell_formula_units_Z 2
_cell_length_a 11.5977(10)
_cell_length_b 12.9543(11)
_cell_length_c 17.4276(15)
_cell_measurement_reflns_used 5169
_cell_measurement_temperature 293(2)
_cell_measurement_theta_max 27.04
_cell_measurement_theta_min 2.30
_cell_volume 2344.5(4)
_computing_cell_refinement 'SAINT+  V6.2 (Bruker, 2001)'
_computing_data_collection 'SMART V5.625 (Bruker, 2001)'
_computing_data_reduction 'SAINT+  V6.2'
_computing_molecular_graphics 'SHELXTL V6.1 (Sheldrick, 1997)'
_computing_publication_material 'SHELXTL V6.1'
_computing_structure_refinement 'SHELXL-97 (Sheldrick, 1997)'
_computing_structure_solution 'SHELXS-97 (Sheldrick, 1990)'
_diffrn_ambient_temperature 293(2)
_diffrn_measured_fraction_theta_full 0.999
_diffrn_measured_fraction_theta_max 0.999
_diffrn_measurement_device_type 'Bruker SMART APEX CCD diffractometer'
_diffrn_measurement_method 'omega scans'
_diffrn_radiation_monochromator graphite
_diffrn_radiation_source 'fine-focus sealed tube'
_diffrn_radiation_type MoK\a
_diffrn_radiation_wavelength 0.71073
_diffrn_reflns_av_R_equivalents 0.0476
_diffrn_reflns_av_sigmaI/netI 0.0635
_diffrn_reflns_limit_h_max 13
_diffrn_reflns_limit_h_min -13
_diffrn_reflns_limit_k_max 15
_diffrn_reflns_limit_k_min -15
_diffrn_reflns_limit_l_max 20
_diffrn_reflns_limit_l_min -20
_diffrn_reflns_number 19143
_diffrn_reflns_theta_full 25.03
_diffrn_reflns_theta_max 25.03
_diffrn_reflns_theta_min 1.19
_diffrn_standards_decay_% <1
_exptl_absorpt_coefficient_mu 3.605
_exptl_absorpt_correction_T_max 0.835
_exptl_absorpt_correction_T_min 0.493
_exptl_absorpt_correction_type SADABS
_exptl_absorpt_process_details '(SADABS, Bruker, 1997)'
_exptl_crystal_colour Red
_exptl_crystal_density_diffrn 1.851
_exptl_crystal_density_method 'not measured'
_exptl_crystal_description Bar
_exptl_crystal_F_000 1268
_exptl_crystal_size_max 0.25
_exptl_crystal_size_mid 0.08
_exptl_crystal_size_min 0.05
_refine_diff_density_max 2.157
_refine_diff_density_min -1.864
_refine_diff_density_rms 0.211
_refine_ls_extinction_method none
_refine_ls_goodness_of_fit_ref 1.032
_refine_ls_hydrogen_treatment constr
_refine_ls_matrix_type full
_refine_ls_number_parameters 550
_refine_ls_number_reflns 8285
_refine_ls_number_restraints 0
_refine_ls_restrained_S_all 1.032
_refine_ls_R_factor_all 0.0707
_refine_ls_R_factor_gt 0.0545
_refine_ls_shift/su_max 0.001
_refine_ls_shift/su_mean 0.000
_refine_ls_structure_factor_coef Fsqd
_refine_ls_weighting_details 'calc w=1/[\s^2^(Fo^2^)+(0.0868P)^2^+0.0000P] where P=(Fo^2^+2Fc^2^)/3'
_refine_ls_weighting_scheme calc
_refine_ls_wR_factor_gt 0.1322
_refine_ls_wR_factor_ref 0.1446
_reflns_number_gt 6457
_reflns_number_total 8285
_reflns_threshold_expression >2sigma(I)
_cod_data_source_file ic050372esup4.cif
_cod_data_source_block Rh3Ge4
_cod_depositor_comments
;
The following automatic conversions were performed:

'_symmetry_cell_setting' value 'Triclinic' changed to 'triclinic'
according to /home/saulius/struct/CIF-dictionaries/cif_core.dic
dictionary named 'cif_core.dic' version 2.4.2 from 2011-04-26.

Automatic conversion script
Id: cif_fix_values 1891 2012-01-12 08:04:46Z andrius 
;
_cod_original_cell_volume 2344.5(3)
_cod_original_sg_symbol_H-M P-1
_cod_database_code 4331514

loop_
_symmetry_equiv_pos_as_xyz
'x, y, z'
'-x, -y, -z'

loop_
_atom_site_label
_atom_site_type_symbol
_atom_site_fract_x
_atom_site_fract_y
_atom_site_fract_z
_atom_site_U_iso_or_equiv
_atom_site_adp_type
_atom_site_occupancy
_atom_site_symmetry_multiplicity
_atom_site_calc_flag
_atom_site_refinement_flags
Rh1 Rh 0.12971(5) 0.03924(5) 0.17725(3) 0.03465(16) Uani 1 1 d .
Rh2 Rh 0.13183(5) 0.03633(4) 0.34400(3) 0.03316(15) Uani 1 1 d .
Rh3 Rh 0.24067(5) 0.24693(5) 0.28685(3) 0.03644(16) Uani 1 1 d .
Ge1 Ge 0.01762(7) -0.13153(6) 0.23651(4) 0.0382(2) Uani 1 1 d .
Ge2 Ge 0.24904(7) 0.22987(6) 0.42678(4) 0.0371(2) Uani 1 1 d .
Ge3 Ge 0.26823(7) 0.22756(7) 0.14655(4) 0.0394(2) Uani 1 1 d .
Ge4 Ge 0.31435(6) 0.09743(6) 0.27489(4) 0.03603(19) Uani 1 1 d .
O11 O -0.1303(6) 0.0330(7) 0.1192(5) 0.093(2) Uani 1 1 d .
O12 O 0.2079(7) -0.0957(6) 0.0536(4) 0.085(2) Uani 1 1 d .
O21 O -0.1076(6) 0.0120(6) 0.4166(4) 0.081(2) Uani 1 1 d .
O22 O 0.2327(7) -0.0972(6) 0.4365(4) 0.086(2) Uani 1 1 d .
O31 O 0.0037(7) 0.2988(7) 0.2637(5) 0.098(3) Uani 1 1 d .
O32 O 0.4673(8) 0.4760(6) 0.3206(5) 0.108(3) Uani 1 1 d .
C11 C -0.0347(8) 0.0385(7) 0.1416(5) 0.054(2) Uani 1 1 d .
C12 C 0.1793(7) -0.0451(7) 0.1003(4) 0.052(2) Uani 1 1 d .
C21 C -0.0234(7) 0.0237(7) 0.3837(5) 0.0493(19) Uani 1 1 d .
C22 C 0.1992(8) -0.0458(7) 0.4015(5) 0.052(2) Uani 1 1 d .
C31 C 0.0898(9) 0.2819(7) 0.2748(5) 0.055(2) Uani 1 1 d .
C32 C 0.3825(10) 0.3907(8) 0.3096(5) 0.070(3) Uani 1 1 d .
C41 C 0.1678(7) 0.3066(6) 0.4944(4) 0.0423(17) Uani 1 1 d .
C42 C 0.4121(6) 0.2606(6) 0.4885(4) 0.0401(16) Uani 1 1 d .
C43 C 0.0755(7) -0.2537(6) 0.2235(4) 0.0418(17) Uani 1 1 d .
C44 C -0.1691(7) -0.2108(6) 0.2168(4) 0.0419(17) Uani 1 1 d .
C45 C 0.2166(7) 0.3177(7) 0.0814(4) 0.0443(17) Uani 1 1 d .
C46 C 0.4344(7) 0.2429(7) 0.1174(4) 0.0471(18) Uani 1 1 d .
C47 C 0.4713(6) 0.0777(6) 0.2781(4) 0.0415(17) Uani 1 1 d .
C51 C 0.5261(8) 0.3567(7) 0.4859(5) 0.063(2) Uani 1 1 d .
H51 H 0.5254 0.4103 0.4558 0.075 Uiso 1 1 calc R
C52 C 0.6373(9) 0.3712(9) 0.5276(6) 0.074(3) Uani 1 1 d .
H52 H 0.7114 0.4353 0.5253 0.089 Uiso 1 1 calc R
C53 C 0.6441(9) 0.2963(9) 0.5717(5) 0.068(3) Uani 1 1 d .
H53 H 0.7216 0.3076 0.5987 0.082 Uiso 1 1 calc R
C54 C 0.5350(9) 0.2034(9) 0.5762(5) 0.071(3) Uani 1 1 d .
H54 H 0.5382 0.1518 0.6074 0.085 Uiso 1 1 calc R
C55 C 0.4194(8) 0.1849(8) 0.5350(5) 0.061(2) Uani 1 1 d .
H55 H 0.3461 0.1210 0.5388 0.073 Uiso 1 1 calc R
C56 C 0.2305(9) 0.3708(7) 0.5675(5) 0.061(2) Uani 1 1 d .
H56 H 0.3103 0.3753 0.5851 0.073 Uiso 1 1 calc R
C57 C 0.1764(13) 0.4280(10) 0.6143(6) 0.095(4) Uani 1 1 d .
H57 H 0.2202 0.4716 0.6629 0.114 Uiso 1 1 calc R
C58 C 0.0580(12) 0.4211(10) 0.5897(7) 0.089(3) Uani 1 1 d .
H58 H 0.0212 0.4590 0.6219 0.107 Uiso 1 1 calc R
C59 C -0.0057(10) 0.3584(10) 0.5178(7) 0.083(3) Uani 1 1 d .
H59 H -0.0859 0.3536 0.5009 0.099 Uiso 1 1 calc R
C60 C 0.0498(8) 0.3015(8) 0.4697(5) 0.060(2) Uani 1 1 d .
H60 H 0.0067 0.2597 0.4205 0.071 Uiso 1 1 calc R
C61 C -0.2411(8) -0.2296(7) 0.2755(5) 0.059(2) Uani 1 1 d .
H61 H -0.2013 -0.2042 0.3272 0.071 Uiso 1 1 calc R
C62 C -0.3734(8) -0.2861(9) 0.2601(6) 0.079(3) Uani 1 1 d .
H62 H -0.4211 -0.2978 0.3012 0.095 Uiso 1 1 calc R
C63 C -0.4329(8) -0.3241(8) 0.1849(6) 0.074(3) Uani 1 1 d .
H63 H -0.5212 -0.3636 0.1745 0.089 Uiso 1 1 calc R
C64 C -0.3632(8) -0.3043(9) 0.1256(5) 0.073(3) Uani 1 1 d .
H64 H -0.4036 -0.3290 0.0741 0.088 Uiso 1 1 calc R
C65 C -0.2319(7) -0.2474(8) 0.1412(5) 0.063(3) Uani 1 1 d .
H65 H -0.1850 -0.2335 0.0997 0.076 Uiso 1 1 calc R
C66 C -0.0094(8) -0.3699(7) 0.2064(5) 0.054(2) Uani 1 1 d .
H66 H -0.0966 -0.3902 0.2024 0.065 Uiso 1 1 calc R
C67 C 0.0336(10) -0.4548(8) 0.1956(6) 0.071(3) Uani 1 1 d .
H67 H -0.0244 -0.5317 0.1832 0.085 Uiso 1 1 calc R
C68 C 0.1617(10) -0.4260(9) 0.2031(6) 0.075(3) Uani 1 1 d .
H68 H 0.1906 -0.4835 0.1958 0.090 Uiso 1 1 calc R
C69 C 0.2470(9) -0.3137(9) 0.2211(6) 0.075(3) Uani 1 1 d .
H69 H 0.3341 -0.2940 0.2270 0.090 Uiso 1 1 calc R
C70 C 0.2027(7) -0.2292(7) 0.2304(5) 0.060(2) Uani 1 1 d .
H70 H 0.2616 -0.1527 0.2419 0.072 Uiso 1 1 calc R
C71 C 0.5474(8) 0.3022(10) 0.1684(6) 0.081(3) Uani 1 1 d .
H71 H 0.5479 0.3416 0.2175 0.097 Uiso 1 1 calc R
C72 C 0.6620(10) 0.3025(11) 0.1453(8) 0.105(4) Uani 1 1 d .
H72 H 0.7384 0.3416 0.1792 0.125 Uiso 1 1 calc R
C73 C 0.6593(12) 0.2440(12) 0.0718(9) 0.105(4) Uani 1 1 d .
H73 H 0.7341 0.2432 0.0564 0.126 Uiso 1 1 calc R
C74 C 0.5520(11) 0.1897(11) 0.0238(7) 0.096(4) Uani 1 1 d .
H74 H 0.5514 0.1510 -0.0255 0.115 Uiso 1 1 calc R
C75 C 0.4404(9) 0.1892(9) 0.0456(5) 0.075(3) Uani 1 1 d .
H75 H 0.3659 0.1508 0.0099 0.090 Uiso 1 1 calc R
C76 C 0.3101(8) 0.4140(6) 0.0622(4) 0.0504(19) Uani 1 1 d .
H76 H 0.3954 0.4318 0.0778 0.060 Uiso 1 1 calc R
C77 C 0.2793(9) 0.4829(8) 0.0211(6) 0.069(3) Uani 1 1 d .
H77 H 0.3438 0.5486 0.0106 0.083 Uiso 1 1 calc R
C78 C 0.1557(10) 0.4573(8) -0.0050(6) 0.071(3) Uani 1 1 d .
H78 H 0.1362 0.5035 -0.0350 0.086 Uiso 1 1 calc R
C79 C 0.0586(9) 0.3617(8) 0.0132(5) 0.068(2) Uani 1 1 d .
H79 H -0.0263 0.3443 -0.0034 0.082 Uiso 1 1 calc R
C80 C 0.0905(8) 0.2929(7) 0.0567(5) 0.056(2) Uani 1 1 d .
H80 H 0.0261 0.2291 0.0694 0.067 Uiso 1 1 calc R
C81 C 0.5535(9) 0.1113(9) 0.3459(5) 0.072(3) Uani 1 1 d .
H81 H 0.5342 0.1438 0.3915 0.087 Uiso 1 1 calc R
C82 C 0.6670(9) 0.0972(12) 0.3475(7) 0.098(4) Uani 1 1 d .
H82 H 0.7237 0.1216 0.3938 0.118 Uiso 1 1 calc R
C83 C 0.6948(10) 0.0471(11) 0.2805(7) 0.089(3) Uani 1 1 d .
H83 H 0.7704 0.0381 0.2810 0.107 Uiso 1 1 calc R
C84 C 0.6103(9) 0.0111(10) 0.2135(6) 0.079(3) Uani 1 1 d .
H84 H 0.6263 -0.0261 0.1686 0.094 Uiso 1 1 calc R
C85 C 0.5021(8) 0.0292(9) 0.2118(5) 0.068(3) Uani 1 1 d .
H85 H 0.4480 0.0084 0.1647 0.082 Uiso 1 1 calc R

loop_
_atom_site_aniso_label
_atom_site_aniso_U_11
_atom_site_aniso_U_22
_atom_site_aniso_U_33
_atom_site_aniso_U_23
_atom_site_aniso_U_13
_atom_site_aniso_U_12
Rh1 0.0240(3) 0.0327(3) 0.0352(3) -0.0003(2) -0.0038(2) 0.0033(2)
Rh2 0.0240(3) 0.0314(3) 0.0350(3) 0.0005(2) -0.0020(2) 0.0055(2)
Rh3 0.0324(3) 0.0310(3) 0.0350(3) 0.0007(2) -0.0018(2) 0.0053(3)
Ge1 0.0270(4) 0.0302(4) 0.0449(4) -0.0010(3) -0.0035(3) 0.0035(3)
Ge2 0.0286(4) 0.0372(4) 0.0347(4) -0.0034(3) -0.0029(3) 0.0073(3)
Ge3 0.0314(4) 0.0382(4) 0.0366(4) 0.0044(3) -0.0002(3) 0.0043(3)
Ge4 0.0226(4) 0.0373(4) 0.0381(4) -0.0005(3) -0.0027(3) 0.0061(3)
O11 0.040(4) 0.103(6) 0.132(6) 0.048(5) -0.004(4) 0.022(4)
O12 0.080(5) 0.083(5) 0.071(4) -0.026(4) 0.013(4) 0.026(4)
O21 0.048(4) 0.085(5) 0.093(5) -0.004(4) 0.020(4) 0.014(4)
O22 0.107(6) 0.087(5) 0.082(5) 0.024(4) -0.007(4) 0.059(5)
O31 0.088(6) 0.118(7) 0.123(6) 0.041(5) 0.014(5) 0.074(5)
O32 0.094(6) 0.057(5) 0.097(6) -0.001(4) 0.007(4) -0.037(4)
C11 0.038(5) 0.054(5) 0.062(5) 0.015(4) -0.005(4) 0.012(4)
C12 0.042(5) 0.056(5) 0.041(4) -0.007(4) -0.004(3) 0.010(4)
C21 0.028(4) 0.050(5) 0.060(5) -0.002(4) 0.005(4) 0.012(4)
C22 0.057(5) 0.049(5) 0.047(4) 0.005(4) -0.010(4) 0.025(4)
C31 0.062(6) 0.055(5) 0.058(5) 0.019(4) 0.006(4) 0.032(5)
C32 0.077(7) 0.053(6) 0.048(5) 0.004(4) -0.002(5) -0.001(5)
C41 0.041(4) 0.038(4) 0.040(4) -0.001(3) 0.006(3) 0.011(4)
C42 0.027(4) 0.046(4) 0.036(4) -0.006(3) -0.004(3) 0.011(3)
C43 0.036(4) 0.031(4) 0.045(4) -0.003(3) -0.003(3) 0.006(3)
C44 0.031(4) 0.032(4) 0.050(4) -0.002(3) 0.001(3) 0.004(3)
C45 0.048(5) 0.047(5) 0.031(4) 0.007(3) 0.000(3) 0.014(4)
C46 0.035(4) 0.045(5) 0.053(5) 0.011(4) 0.011(3) 0.007(4)
C47 0.027(4) 0.045(4) 0.051(4) 0.008(3) 0.000(3) 0.014(3)
C51 0.042(5) 0.049(5) 0.077(6) 0.011(4) -0.020(4) 0.004(4)
C52 0.049(6) 0.068(7) 0.083(7) 0.012(5) -0.009(5) 0.006(5)
C53 0.044(5) 0.081(7) 0.068(6) 0.001(5) -0.014(4) 0.021(5)
C54 0.058(6) 0.089(8) 0.064(6) 0.027(5) -0.003(5) 0.027(6)
C55 0.039(5) 0.073(6) 0.054(5) 0.018(5) -0.006(4) 0.006(4)
C56 0.066(6) 0.058(5) 0.048(5) -0.005(4) 0.006(4) 0.020(5)
C57 0.121(10) 0.094(9) 0.058(6) -0.019(6) 0.013(6) 0.043(8)
C58 0.103(9) 0.098(9) 0.086(8) 0.000(7) 0.030(7) 0.065(8)
C59 0.068(7) 0.095(8) 0.105(8) 0.020(7) 0.028(6) 0.051(7)
C60 0.054(5) 0.058(6) 0.068(5) 0.007(4) 0.013(4) 0.025(5)
C61 0.049(5) 0.048(5) 0.048(5) -0.005(4) 0.006(4) -0.009(4)
C62 0.043(5) 0.071(7) 0.078(7) -0.009(5) 0.026(5) -0.015(5)
C63 0.031(5) 0.073(7) 0.085(7) -0.024(5) -0.004(5) 0.004(5)
C64 0.040(5) 0.100(8) 0.055(5) 0.001(5) -0.009(4) 0.011(5)
C65 0.030(4) 0.087(7) 0.045(5) 0.000(4) 0.001(3) 0.002(4)
C66 0.044(5) 0.044(5) 0.066(5) 0.003(4) -0.003(4) 0.014(4)
C67 0.068(7) 0.039(5) 0.093(7) 0.001(5) -0.006(5) 0.017(5)
C68 0.088(8) 0.063(7) 0.083(7) 0.001(5) -0.007(6) 0.050(6)
C69 0.050(6) 0.068(7) 0.103(8) -0.001(6) 0.002(5) 0.028(5)
C70 0.033(4) 0.037(5) 0.095(7) -0.004(4) -0.003(4) 0.006(4)
C71 0.040(5) 0.099(8) 0.084(7) -0.003(6) 0.012(5) 0.016(6)
C72 0.035(6) 0.113(10) 0.134(11) 0.018(9) 0.023(6) 0.001(6)
C73 0.066(8) 0.105(10) 0.143(12) 0.026(9) 0.058(8) 0.028(8)
C74 0.070(8) 0.108(10) 0.095(8) 0.003(7) 0.039(7) 0.024(7)
C75 0.059(6) 0.084(7) 0.063(6) 0.000(5) 0.014(5) 0.015(6)
C76 0.045(5) 0.039(4) 0.045(4) 0.004(4) -0.007(3) -0.001(4)
C77 0.065(6) 0.043(5) 0.079(6) 0.014(5) -0.007(5) 0.005(5)
C78 0.085(7) 0.052(6) 0.072(6) 0.019(5) -0.008(5) 0.024(6)
C79 0.064(6) 0.065(6) 0.068(6) 0.011(5) -0.011(5) 0.024(5)
C80 0.040(5) 0.048(5) 0.064(5) 0.005(4) -0.003(4) 0.007(4)
C81 0.058(6) 0.102(8) 0.056(5) -0.007(5) -0.001(4) 0.041(6)
C82 0.050(6) 0.158(12) 0.088(8) 0.005(8) -0.017(5) 0.056(8)
C83 0.052(6) 0.122(10) 0.105(8) 0.007(7) 0.012(6) 0.053(7)
C84 0.046(5) 0.100(8) 0.084(7) -0.012(6) 0.012(5) 0.035(6)
C85 0.042(5) 0.092(7) 0.058(5) -0.019(5) -0.005(4) 0.028(5)

loop_
_atom_type_symbol
_atom_type_description
_atom_type_scat_dispersion_real
_atom_type_scat_dispersion_imag
_atom_type_scat_source
C C 0.0033 0.0016 'International Tables Vol C Tables 4.2.6.8 and 6.1.1.4'
H H 0.0000 0.0000 'International Tables Vol C Tables 4.2.6.8 and 6.1.1.4'
O O 0.0106 0.0060 'International Tables Vol C Tables 4.2.6.8 and 6.1.1.4'
Ge Ge 0.1547 1.8001 'International Tables Vol C Tables 4.2.6.8 and 6.1.1.4'
Rh Rh -1.1178 0.9187 'International Tables Vol C Tables 4.2.6.8 and 6.1.1.4'

loop_
_geom_angle_atom_site_label_1
_geom_angle_atom_site_label_2
_geom_angle_atom_site_label_3
_geom_angle
C12 Rh1 C11 111.6(3)
C12 Rh1 Ge4 97.0(2)
C11 Rh1 Ge4 151.4(3)
C12 Rh1 Ge3 94.0(3)
C11 Rh1 Ge3 97.7(2)
Ge4 Rh1 Ge3 79.30(3)
C12 Rh1 Ge1 92.5(3)
C11 Rh1 Ge1 89.6(2)
Ge4 Rh1 Ge1 89.53(3)
Ge3 Rh1 Ge1 167.68(3)
C12 Rh1 Rh3 138.6(2)
C11 Rh1 Rh3 100.7(3)
Ge4 Rh1 Rh3 54.05(2)
Ge3 Rh1 Rh3 55.44(2)
Ge1 Rh1 Rh3 113.54(3)
C12 Rh1 Rh2 129.8(3)
C11 Rh1 Rh2 105.0(3)
Ge4 Rh1 Rh2 52.94(2)
Ge3 Rh1 Rh2 114.17(3)
Ge1 Rh1 Rh2 54.02(2)
Rh3 Rh1 Rh2 59.939(19)
C22 Rh2 C21 106.6(4)
C22 Rh2 Ge4 91.4(3)
C21 Rh2 Ge4 161.7(3)
C22 Rh2 Ge2 98.4(2)
C21 Rh2 Ge2 90.4(2)
Ge4 Rh2 Ge2 83.30(3)
C22 Rh2 Ge1 93.1(2)
C21 Rh2 Ge1 92.9(2)
Ge4 Rh2 Ge1 89.67(3)
Ge2 Rh2 Ge1 166.68(3)
C22 Rh2 Rh3 134.4(3)
C21 Rh2 Rh3 109.2(2)
Ge4 Rh2 Rh3 53.40(2)
Ge2 Rh2 Rh3 54.74(2)
Ge1 Rh2 Rh3 112.09(3)
C22 Rh2 Rh1 126.3(2)
C21 Rh2 Rh1 115.2(2)
Ge4 Rh2 Rh1 53.04(2)
Ge2 Rh2 Rh1 112.97(3)
Ge1 Rh2 Rh1 54.13(2)
Rh3 Rh2 Rh1 58.374(18)
C32 Rh3 C31 105.4(4)
C32 Rh3 Ge4 109.0(3)
C31 Rh3 Ge4 145.3(3)
C32 Rh3 Ge2 91.7(3)
C31 Rh3 Ge2 99.5(2)
Ge4 Rh3 Ge2 83.55(3)
C32 Rh3 Ge3 90.5(3)
C31 Rh3 Ge3 96.4(2)
Ge4 Rh3 Ge3 79.52(3)
Ge2 Rh3 Ge3 162.71(4)
C32 Rh3 Rh1 142.4(3)
C31 Rh3 Rh1 94.7(3)
Ge4 Rh3 Rh1 54.54(2)
Ge2 Rh3 Rh1 116.28(3)
Ge3 Rh3 Rh1 55.34(2)
C32 Rh3 Rh2 140.9(3)
C31 Rh3 Rh2 100.0(2)
Ge4 Rh3 Rh2 53.78(2)
Ge2 Rh3 Rh2 54.74(2)
Ge3 Rh3 Rh2 115.77(3)
Rh1 Rh3 Rh2 61.686(19)
C43 Ge1 C44 105.1(3)
C43 Ge1 Rh2 118.4(2)
C44 Ge1 Rh2 122.0(2)
C43 Ge1 Rh1 117.8(2)
C44 Ge1 Rh1 119.8(2)
Rh2 Ge1 Rh1 71.85(3)
C41 Ge2 C42 105.6(3)
C41 Ge2 Rh3 118.1(2)
C42 Ge2 Rh3 119.9(2)
C41 Ge2 Rh2 123.5(2)
C42 Ge2 Rh2 117.0(2)
Rh3 Ge2 Rh2 70.51(3)
C45 Ge3 C46 104.4(3)
C45 Ge3 Rh1 126.8(2)
C46 Ge3 Rh1 116.0(2)
C45 Ge3 Rh3 119.1(2)
C46 Ge3 Rh3 119.2(2)
Rh1 Ge3 Rh3 69.22(3)
C47 Ge4 Rh3 140.5(2)
C47 Ge4 Rh2 135.2(2)
Rh3 Ge4 Rh2 72.83(3)
C47 Ge4 Rh1 134.6(2)
Rh3 Ge4 Rh1 71.41(3)
Rh2 Ge4 Rh1 74.02(3)
O11 C11 Rh1 176.7(9)
O12 C12 Rh1 179.2(8)
O21 C21 Rh2 169.6(8)
O22 C22 Rh2 176.3(8)
O31 C31 Rh3 176.1(8)
O32 C32 Rh3 177.7(8)
C60 C41 C56 118.4(7)
C60 C41 Ge2 121.2(6)
C56 C41 Ge2 120.3(6)
C55 C42 C51 117.1(7)
C55 C42 Ge2 120.2(6)
C51 C42 Ge2 122.6(6)
C70 C43 C66 116.6(7)
C70 C43 Ge1 121.2(6)
C66 C43 Ge1 122.2(6)
C61 C44 C65 117.5(7)
C61 C44 Ge1 122.3(6)
C65 C44 Ge1 120.2(6)
C76 C45 C80 118.0(7)
C76 C45 Ge3 118.8(6)
C80 C45 Ge3 123.2(6)
C75 C46 C71 117.4(8)
C75 C46 Ge3 119.8(6)
C71 C46 Ge3 122.8(6)
C81 C47 C85 118.5(7)
C81 C47 Ge4 120.8(6)
C85 C47 Ge4 120.7(6)
C52 C51 C42 120.0(8)
C53 C52 C51 122.5(9)
C52 C53 C54 118.8(9)
C53 C54 C55 121.0(9)
C42 C55 C54 120.6(8)
C57 C56 C41 120.9(9)
C58 C57 C56 120.4(10)
C59 C58 C57 119.8(9)
C58 C59 C60 119.9(10)
C41 C60 C59 120.6(9)
C44 C61 C62 121.3(8)
C63 C62 C61 120.1(8)
C64 C63 C62 119.6(8)
C63 C64 C65 120.1(8)
C44 C65 C64 121.4(8)
C67 C66 C43 121.2(8)
C68 C67 C66 119.9(9)
C69 C68 C67 120.3(8)
C68 C69 C70 119.2(9)
C43 C70 C69 122.7(8)
C46 C71 C72 119.5(10)
C73 C72 C71 119.3(11)
C74 C73 C72 120.4(11)
C73 C74 C75 120.7(11)
C46 C75 C74 122.6(10)
C77 C76 C45 121.1(8)
C76 C77 C78 121.0(9)
C77 C78 C79 119.8(8)
C80 C79 C78 118.9(9)
C45 C80 C79 121.1(8)
C47 C81 C82 120.4(8)
C83 C82 C81 119.9(9)
C84 C83 C82 119.2(9)
C83 C84 C85 120.4(9)
C84 C85 C47 121.5(8)

loop_
_geom_bond_atom_site_label_1
_geom_bond_atom_site_label_2
_geom_bond_distance
Rh1 C12 1.878(8)
Rh1 C11 1.958(8)
Rh1 Ge4 2.4188(8)
Rh1 Ge3 2.4762(9)
Rh1 Ge1 2.4815(9)
Rh1 Rh3 2.8147(8)
Rh1 Rh2 2.9101(8)
Rh2 C22 1.900(8)
Rh2 C21 1.928(8)
Rh2 Ge4 2.4157(9)
Rh2 Ge2 2.4782(9)
Rh2 Ge1 2.4783(9)
Rh2 Rh3 2.8610(8)
Rh3 C32 1.882(10)
Rh3 C31 1.982(9)
Rh3 Ge4 2.4039(9)
Rh3 Ge2 2.4782(9)
Rh3 Ge3 2.4794(9)
Ge1 C43 1.946(7)
Ge1 C44 1.963(7)
Ge2 C41 1.963(7)
Ge2 C42 1.966(7)
Ge3 C45 1.963(7)
Ge3 C46 1.967(7)
Ge4 C47 1.936(7)
O11 C11 1.119(9)
O12 C12 1.125(9)
O21 C21 1.137(9)
O22 C22 1.122(9)
O31 C31 1.115(9)
O32 C32 1.121(10)
C41 C60 1.376(11)
C41 C56 1.385(11)
C42 C55 1.382(11)
C42 C51 1.410(11)
C43 C70 1.369(10)
C43 C66 1.398(10)
C44 C61 1.353(10)
C44 C65 1.376(10)
C45 C76 1.384(10)
C45 C80 1.385(10)
C46 C75 1.364(12)
C46 C71 1.386(12)
C47 C81 1.360(11)
C47 C85 1.377(11)
C51 C52 1.363(12)
C52 C53 1.343(13)
C53 C54 1.364(13)
C54 C55 1.386(11)
C56 C57 1.375(13)
C57 C58 1.372(15)
C58 C59 1.367(16)
C59 C60 1.396(12)
C61 C62 1.391(11)
C62 C63 1.358(13)
C63 C64 1.348(12)
C64 C65 1.381(11)
C66 C67 1.376(11)
C67 C68 1.369(13)
C68 C69 1.361(13)
C69 C70 1.380(12)
C71 C72 1.416(13)
C72 C73 1.385(17)
C73 C74 1.310(17)
C74 C75 1.373(13)
C76 C77 1.356(11)
C77 C78 1.360(12)
C78 C79 1.390(13)
C79 C80 1.386(12)
C81 C82 1.399(12)
C82 C83 1.378(15)
C83 C84 1.360(14)
C84 C85 1.367(11)
